data_4314079
loop_
_publ_author_name
'Kunal K. Kamar'
'Srijit Das'
'Chen-Hsiung Hung'
'Alfonso Casti\~neiras'
'Michael D. Kuz'min'
'Conrado Rillo'
'Juan Bartolom\'e'
'Sreebrata Goswami'

_publ_section_title
;
 Design and Synthesis of a New Binucleating Ligand via Cobalt-Promoted C-N
 Bond Fusion Reaction. Ligand Isolation and Its Coordination to Nickel,
 Palladium, and Platinum
;
_journal_name_full 'Inorganic Chemistry'
_journal_page_first 5367
_journal_page_last 5375
_journal_paper_doi 10.1021/ic034313h
_journal_volume 42
_journal_year 2003
_chemical_formula_sum 'C32 H26 Cl2 N10 O9 Pd2'
_chemical_formula_weight 978.33
_chemical_name_systematic
; 
 ? 
;
_space_group_IT_number 14
_symmetry_cell_setting monoclinic
_symmetry_space_group_name_Hall '-P 2yn'
_symmetry_space_group_name_H-M 'P 1 21/n 1'
_atom_sites_solution_hydrogens geom
_atom_sites_solution_primary direct
_atom_sites_solution_secondary difmap
_audit_creation_method SHELXL-97
_cell_angle_alpha 90.00
_cell_angle_beta 102.919(2)
_cell_angle_gamma 90.00
_cell_formula_units_Z 4
_cell_length_a 12.5546(9)
_cell_length_b 14.4884(11)
_cell_length_c 21.2438(15)
_cell_measurement_temperature 293(2)
_cell_volume 3766.4(5)
_computing_cell_refinement 'Bruker SMART'
_computing_data_collection 'Bruker SMART'
_computing_data_reduction 'Bruker SHELXTL'
_computing_molecular_graphics 'Bruker SHELXTL'
_computing_publication_material 'Bruker SHELXTL'
_computing_structure_refinement 'SHELXL-97 (Sheldrick, 1997)'
_computing_structure_solution 'SHELXS-97 (Sheldrick, 1990)'
_diffrn_ambient_temperature 293(2)
_diffrn_measured_fraction_theta_full 0.994
_diffrn_measured_fraction_theta_max 0.994
_diffrn_measurement_device_type 'CCD area detector'
_diffrn_measurement_method 'phi and omega scans'
_diffrn_radiation_monochromator graphite
_diffrn_radiation_source 'fine-focus sealed tube'
_diffrn_radiation_type MoK\a
_diffrn_radiation_wavelength 0.71073
_diffrn_reflns_av_R_equivalents 0.0481
_diffrn_reflns_av_sigmaI/netI 0.1860
_diffrn_reflns_limit_h_max 16
_diffrn_reflns_limit_h_min -14
_diffrn_reflns_limit_k_max 18
_diffrn_reflns_limit_k_min -14
_diffrn_reflns_limit_l_max 27
_diffrn_reflns_limit_l_min -17
_diffrn_reflns_number 23768
_diffrn_reflns_theta_full 27.56
_diffrn_reflns_theta_max 27.56
_diffrn_reflns_theta_min 1.73
_exptl_absorpt_coefficient_mu 1.166
_exptl_absorpt_correction_T_max 0.9486
_exptl_absorpt_correction_T_min 0.7994
_exptl_absorpt_correction_type 'Empirical Used SADABS'
_exptl_crystal_colour Black
_exptl_crystal_density_diffrn 1.750
_exptl_crystal_density_method 'not measured'
_exptl_crystal_description Block
_exptl_crystal_F_000 1968
_exptl_crystal_size_max 0.40
_exptl_crystal_size_mid 0.13
_exptl_crystal_size_min 0.10
_refine_diff_density_max 0.899
_refine_diff_density_min -0.427
_refine_diff_density_rms 0.096
_refine_ls_extinction_method none
_refine_ls_goodness_of_fit_ref 1.013
_refine_ls_hydrogen_treatment mixed
_refine_ls_matrix_type full
_refine_ls_number_parameters 495
_refine_ls_number_reflns 8654
_refine_ls_number_restraints 0
_refine_ls_restrained_S_all 1.013
_refine_ls_R_factor_all 0.1585
_refine_ls_R_factor_gt 0.0502
_refine_ls_shift/su_max 0.066
_refine_ls_shift/su_mean 0.004
_refine_ls_structure_factor_coef Fsqd
_refine_ls_weighting_details 'calc w=1/[\s^2^(Fo^2^)+(0.0179P)^2^+0.0000P] where P=(Fo^2^+2Fc^2^)/3'
_refine_ls_weighting_scheme calc
_refine_ls_wR_factor_gt 0.1073
_refine_ls_wR_factor_ref 0.1147
_reflns_number_gt 2634
_reflns_number_total 8654
_reflns_threshold_expression >2sigma(I)
_cod_data_source_file ic034313hsi20030630_015107.cif
_cod_data_source_block c:\xray\h204\work\h204m
_cod_depositor_comments
;
The following automatic conversions were performed:

'_symmetry_cell_setting' value 'Monoclinic' changed to 'monoclinic'
according to the built-in table from CIF Core dictionary named
'cif_core.dic' version 2.4.1 from 2010-06-29.

Automatic conversion script
Id: cif_fix_values 1646 2011-03-28 12:23:43Z adriana 
;
_cod_original_cell_volume 3766.3(5)
_cod_database_code 4314079

loop_
_symmetry_equiv_pos_as_xyz
'x, y, z'
'-x+1/2, y+1/2, -z+1/2'
'-x, -y, -z'
'x-1/2, -y-1/2, z-1/2'

loop_
_atom_site_label
_atom_site_type_symbol
_atom_site_fract_x
_atom_site_fract_y
_atom_site_fract_z
_atom_site_U_iso_or_equiv
_atom_site_adp_type
_atom_site_occupancy
_atom_site_symmetry_multiplicity
_atom_site_calc_flag
_atom_site_refinement_flags
_atom_site_disorder_assembly
_atom_site_disorder_group
Pd1 Pd 0.86021(5) 0.36171(5) 0.05585(3) 0.0626(2) Uani 1 1 d . . .
N1 N 0.9012(5) 0.3962(6) 0.1489(3) 0.068(2) Uani 1 1 d . . .
N2 N 0.9155(5) 0.5417(5) 0.1009(4) 0.065(2) Uani 1 1 d . . .
N3 N 0.8844(4) 0.4918(4) 0.0506(4) 0.0561(18) Uani 1 1 d . . .
N4 N 0.8291(5) 0.3733(5) -0.0388(3) 0.0583(18) Uani 1 1 d . . .
N5 N 0.7176(6) 0.2532(6) -0.0826(3) 0.075(2) Uani 1 1 d . . .
C1 C 0.9085(6) 0.3454(8) 0.2004(6) 0.094(3) Uani 1 1 d . . .
H1 H 0.8926 0.2828 0.1954 0.113 Uiso 1 1 calc R . .
C2 C 0.9388(8) 0.3810(9) 0.2614(6) 0.107(4) Uani 1 1 d . . .
H2 H 0.9436 0.3430 0.2972 0.128 Uiso 1 1 calc R . .
C3 C 0.9619(8) 0.4735(10) 0.2692(5) 0.108(4) Uani 1 1 d . . .
H3 H 0.9825 0.4988 0.3104 0.129 Uiso 1 1 calc R . .
C4 C 0.9543(7) 0.5293(7) 0.2147(5) 0.087(3) Uani 1 1 d . . .
H4 H 0.9707 0.5919 0.2185 0.105 Uiso 1 1 calc R . .
C5 C 0.9221(6) 0.4884(8) 0.1560(5) 0.068(3) Uani 1 1 d . . .
C6 C 0.8691(5) 0.5291(7) -0.0105(4) 0.055(2) Uani 1 1 d . . .
C7 C 0.8760(5) 0.6198(6) -0.0239(4) 0.064(3) Uani 1 1 d . . .
H7 H 0.8921 0.6629 0.0093 0.077 Uiso 1 1 calc R . .
C8 C 0.8594(6) 0.6473(6) -0.0864(5) 0.078(3) Uani 1 1 d . . .
H8 H 0.8634 0.7096 -0.0960 0.094 Uiso 1 1 calc R . .
C9 C 0.8359(6) 0.5818(8) -0.1368(4) 0.077(3) Uani 1 1 d . . .
H9 H 0.8274 0.6013 -0.1794 0.092 Uiso 1 1 calc R . .
C10 C 0.8258(5) 0.4909(7) -0.1240(4) 0.066(2) Uani 1 1 d . . .
H10 H 0.8082 0.4489 -0.1579 0.079 Uiso 1 1 calc R . .
C11 C 0.8419(5) 0.4596(7) -0.0591(4) 0.053(2) Uani 1 1 d . . .
C12 C 0.8110(8) 0.3003(7) -0.0807(4) 0.066(2) Uani 1 1 d . . .
C13 C 0.8860(8) 0.2669(7) -0.1138(4) 0.085(3) Uani 1 1 d . . .
H13 H 0.9498 0.3002 -0.1126 0.102 Uiso 1 1 calc R . .
C14 C 0.8694(9) 0.1865(9) -0.1484(5) 0.104(4) Uani 1 1 d . . .
H14 H 0.9206 0.1653 -0.1705 0.125 Uiso 1 1 calc R . .
C15 C 0.7756(11) 0.1381(8) -0.1495(5) 0.111(4) Uani 1 1 d . . .
H15 H 0.7620 0.0830 -0.1723 0.134 Uiso 1 1 calc R . .
C16 C 0.7014(8) 0.1723(8) -0.1162(5) 0.097(3) Uani 1 1 d . . .
H16 H 0.6380 0.1388 -0.1167 0.116 Uiso 1 1 calc R . .
Pd2 Pd 0.60357(5) 0.30955(5) -0.03874(3) 0.0748(3) Uani 1 1 d . . .
N6 N 0.5136(5) 0.3807(5) -0.1142(4) 0.076(2) Uani 1 1 d . . .
N7 N 0.4188(6) 0.4157(6) -0.0327(4) 0.092(3) Uani 1 1 d . . .
N8 N 0.4919(5) 0.3609(6) -0.0006(4) 0.080(2) Uani 1 1 d . . .
N9 N 0.6576(7) 0.2572(6) 0.0497(4) 0.082(2) Uani 1 1 d . . .
N10 N 0.8393(7) 0.2249(5) 0.0640(3) 0.077(2) Uani 1 1 d . . .
C17 C 0.5244(7) 0.3925(7) -0.1750(5) 0.089(3) Uani 1 1 d . . .
H17 H 0.5818 0.3637 -0.1884 0.107 Uiso 1 1 calc R . .
C18 C 0.4520(9) 0.4466(8) -0.2185(5) 0.109(4) Uani 1 1 d . . .
H18 H 0.4592 0.4508 -0.2611 0.130 Uiso 1 1 calc R . .
C19 C 0.3708(8) 0.4935(8) -0.1998(5) 0.123(5) Uani 1 1 d . . .
H19 H 0.3238 0.5315 -0.2286 0.148 Uiso 1 1 calc R . .
C20 C 0.3598(7) 0.4836(7) -0.1383(6) 0.108(4) Uani 1 1 d . . .
H20 H 0.3045 0.5146 -0.1243 0.130 Uiso 1 1 calc R . .
C21 C 0.4307(8) 0.4277(8) -0.0966(5) 0.083(3) Uani 1 1 d . . .
C22 C 0.4965(8) 0.3341(7) 0.0631(5) 0.088(3) Uani 1 1 d . . .
C23 C 0.4202(7) 0.3618(8) 0.0988(5) 0.118(4) Uani 1 1 d . . .
H23 H 0.3620 0.4001 0.0806 0.142 Uiso 1 1 calc R . .
C24 C 0.4338(9) 0.3308(10) 0.1610(6) 0.146(5) Uani 1 1 d . . .
H24 H 0.3838 0.3471 0.1854 0.176 Uiso 1 1 calc R . .
C25 C 0.5233(10) 0.2745(8) 0.1878(5) 0.121(4) Uani 1 1 d . . .
H25 H 0.5317 0.2554 0.2305 0.146 Uiso 1 1 calc R . .
C26 C 0.5990(8) 0.2463(7) 0.1542(5) 0.105(4) Uani 1 1 d . . .
H26 H 0.6573 0.2091 0.1741 0.126 Uiso 1 1 calc R . .
C27 C 0.5876(8) 0.2746(7) 0.0877(5) 0.083(3) Uani 1 1 d . . .
C28 C 0.7398(10) 0.1939(8) 0.0661(4) 0.084(3) Uani 1 1 d . . .
C29 C 0.7245(9) 0.1010(10) 0.0790(5) 0.129(4) Uani 1 1 d . . .
H29 H 0.6561 0.0794 0.0821 0.154 Uiso 1 1 calc R . .
C30 C 0.8138(13) 0.0409(8) 0.0871(6) 0.150(5) Uani 1 1 d . . .
H30 H 0.8057 -0.0216 0.0949 0.180 Uiso 1 1 calc R . .
C31 C 0.9114(10) 0.0752(10) 0.0835(5) 0.131(5) Uani 1 1 d . . .
H31 H 0.9723 0.0371 0.0888 0.158 Uiso 1 1 calc R . .
C32 C 0.9195(9) 0.1669(8) 0.0720(5) 0.102(4) Uani 1 1 d . . .
H32 H 0.9878 0.1897 0.0698 0.122 Uiso 1 1 calc R . .
Cl1 Cl 0.7902(2) 0.8714(2) 0.80282(13) 0.0931(8) Uani 1 1 d . . .
Cl2 Cl 0.7717(3) 0.7789(3) 0.1435(2) 0.1258(11) Uani 1 1 d . . .
O1 O 0.6865(7) 0.8620(8) 0.7758(5) 0.259(6) Uani 1 1 d . . .
O2 O 0.8508(8) 0.7973(6) 0.7893(4) 0.197(4) Uani 1 1 d . . .
O3 O 0.8278(6) 0.9518(5) 0.7775(3) 0.150(3) Uani 1 1 d . . .
O4 O 0.8053(6) 0.8787(5) 0.8689(3) 0.142(3) Uani 1 1 d . . .
O5 O 0.8623(10) 0.7690(11) 0.1311(7) 0.355(10) Uani 1 1 d . . .
O6 O 0.7747(10) 0.8604(7) 0.1685(5) 0.247(6) Uani 1 1 d . . .
O7 O 0.7570(9) 0.7128(7) 0.1884(5) 0.254(6) Uani 1 1 d . . .
O8 O 0.6935(10) 0.7726(9) 0.0928(5) 0.320(9) Uani 1 1 d . . .
O9 O 0.4847(9) 0.0918(9) -0.0512(5) 0.124(4) Uiso 0.50 1 d P . .
O10 O 1.0964(10) 0.5692(9) 0.4357(6) 0.141(5) Uiso 0.50 1 d P . .

loop_
_atom_site_aniso_label
_atom_site_aniso_U_11
_atom_site_aniso_U_22
_atom_site_aniso_U_33
_atom_site_aniso_U_23
_atom_site_aniso_U_13
_atom_site_aniso_U_12
Pd1 0.0578(4) 0.0613(5) 0.0643(5) 0.0071(4) 0.0040(3) -0.0069(4)
N1 0.054(4) 0.089(7) 0.059(6) 0.020(5) 0.011(4) -0.001(4)
N2 0.070(5) 0.067(6) 0.054(5) -0.003(4) 0.008(4) -0.001(4)
N3 0.049(4) 0.058(6) 0.059(5) 0.002(4) 0.007(4) -0.010(3)
N4 0.061(4) 0.054(6) 0.061(5) -0.007(4) 0.013(3) -0.013(4)
N5 0.091(6) 0.060(6) 0.065(5) -0.003(4) -0.003(4) -0.010(5)
C1 0.072(7) 0.135(11) 0.066(8) -0.015(8) -0.003(6) -0.012(6)
C2 0.094(8) 0.120(12) 0.102(11) 0.027(9) 0.015(7) 0.007(8)
C3 0.085(7) 0.175(14) 0.057(8) -0.033(9) 0.003(6) 0.017(9)
C4 0.096(7) 0.100(9) 0.063(7) 0.007(7) 0.012(6) 0.006(6)
C5 0.055(6) 0.086(9) 0.062(8) -0.010(7) 0.010(5) 0.005(6)
C6 0.046(5) 0.048(7) 0.067(7) 0.006(6) 0.002(4) -0.007(4)
C7 0.055(5) 0.070(8) 0.060(6) 0.005(5) -0.002(5) -0.007(5)
C8 0.062(6) 0.057(8) 0.116(9) 0.005(7) 0.021(6) -0.007(5)
C9 0.073(6) 0.092(9) 0.064(7) 0.026(7) 0.013(5) 0.005(6)
C10 0.051(5) 0.081(8) 0.063(7) 0.003(6) 0.006(4) -0.007(5)
C11 0.044(5) 0.064(7) 0.048(6) 0.011(5) 0.004(4) -0.001(5)
C12 0.060(6) 0.067(8) 0.066(7) 0.007(5) 0.007(5) 0.000(6)
C13 0.096(8) 0.075(9) 0.076(7) -0.020(6) 0.003(6) -0.003(6)
C14 0.108(9) 0.106(12) 0.097(9) 0.008(8) 0.019(7) 0.012(8)
C15 0.170(13) 0.072(9) 0.085(8) -0.030(6) 0.014(9) 0.020(9)
C16 0.105(9) 0.075(10) 0.092(8) 0.003(6) -0.017(7) -0.034(7)
Pd2 0.0616(5) 0.0843(6) 0.0729(5) 0.0105(4) 0.0029(4) -0.0172(4)
N6 0.054(5) 0.098(7) 0.075(6) 0.016(5) 0.015(4) -0.007(4)
N7 0.057(5) 0.125(8) 0.092(7) 0.016(5) 0.011(5) 0.002(5)
N8 0.046(5) 0.110(7) 0.084(6) 0.014(5) 0.015(4) -0.022(4)
N9 0.051(5) 0.100(7) 0.093(6) 0.020(5) 0.010(5) -0.014(5)
N10 0.056(5) 0.070(7) 0.092(5) 0.019(4) -0.012(4) 0.003(5)
C17 0.066(7) 0.126(10) 0.072(8) 0.020(6) 0.012(6) -0.008(6)
C18 0.078(8) 0.161(12) 0.082(8) 0.044(7) 0.011(7) 0.007(7)
C19 0.087(9) 0.178(13) 0.105(10) 0.075(9) 0.021(7) 0.027(8)
C20 0.058(7) 0.132(11) 0.128(10) 0.038(8) 0.007(7) 0.007(6)
C21 0.061(7) 0.124(10) 0.066(8) 0.009(7) 0.019(6) -0.010(6)
C22 0.073(8) 0.127(10) 0.064(7) 0.007(6) 0.017(6) -0.032(7)
C23 0.069(7) 0.201(13) 0.087(9) 0.028(8) 0.023(7) -0.010(7)
C24 0.089(9) 0.264(18) 0.090(10) 0.030(10) 0.027(8) -0.033(10)
C25 0.095(9) 0.179(14) 0.086(9) 0.038(8) 0.011(8) -0.028(9)
C26 0.082(8) 0.143(11) 0.083(9) 0.037(7) 0.006(7) -0.032(7)
C27 0.049(7) 0.094(9) 0.096(10) 0.022(7) -0.003(6) -0.021(6)
C28 0.087(9) 0.072(9) 0.079(7) 0.023(6) -0.008(6) -0.018(8)
C29 0.108(10) 0.108(13) 0.151(10) 0.024(9) -0.009(8) -0.048(9)
C30 0.167(14) 0.059(10) 0.199(12) 0.040(8) -0.010(12) -0.006(11)
C31 0.093(10) 0.105(13) 0.172(11) 0.019(9) -0.020(8) 0.004(9)
C32 0.104(9) 0.061(9) 0.124(8) 0.013(7) -0.010(7) -0.024(7)
Cl1 0.109(2) 0.089(3) 0.076(2) 0.0162(18) 0.0080(17) 0.0101(19)
Cl2 0.147(3) 0.091(3) 0.137(3) -0.018(2) 0.027(3) -0.004(3)
O1 0.108(7) 0.416(17) 0.225(10) 0.090(10) -0.020(7) -0.050(9)
O2 0.333(13) 0.114(8) 0.171(8) 0.021(6) 0.115(8) 0.084(8)
O3 0.235(9) 0.087(7) 0.156(7) 0.023(5) 0.100(6) 0.012(6)
O4 0.221(8) 0.142(7) 0.054(5) 0.005(4) 0.010(5) 0.030(5)
O5 0.229(13) 0.41(2) 0.49(2) -0.054(16) 0.228(16) 0.069(13)
O6 0.457(18) 0.114(10) 0.205(10) -0.008(7) 0.152(11) -0.011(10)
O7 0.327(15) 0.174(11) 0.223(11) 0.043(8) -0.019(9) -0.112(10)
O8 0.318(15) 0.333(17) 0.208(11) 0.042(10) -0.153(11) -0.123(12)

loop_
_atom_type_symbol
_atom_type_description
_atom_type_scat_dispersion_real
_atom_type_scat_dispersion_imag
_atom_type_scat_source
C C 0.0033 0.0016 'International Tables Vol C Tables 4.2.6.8 and 6.1.1.4'
H H 0.0000 0.0000 'International Tables Vol C Tables 4.2.6.8 and 6.1.1.4'
N N 0.0061 0.0033 'International Tables Vol C Tables 4.2.6.8 and 6.1.1.4'
O O 0.0106 0.0060 'International Tables Vol C Tables 4.2.6.8 and 6.1.1.4'
Cl Cl 0.1484 0.1585 'International Tables Vol C Tables 4.2.6.8 and 6.1.1.4'
Pd Pd -0.9988 1.0072 'International Tables Vol C Tables 4.2.6.8 and 6.1.1.4'

loop_
_geom_angle_atom_site_label_1
_geom_angle_atom_site_label_2
_geom_angle_atom_site_label_3
_geom_angle
_geom_angle_site_symmetry_1
_geom_angle_site_symmetry_3
_geom_angle_publ_flag
N3 Pd1 N4 81.6(3) . . ?
N3 Pd1 N1 78.6(3) . . ?
N4 Pd1 N1 160.2(3) . . ?
N3 Pd1 N10 178.0(3) . . ?
N4 Pd1 N10 99.9(3) . . ?
N1 Pd1 N10 99.9(3) . . ?
C1 N1 C5 119.0(9) . . ?
C1 N1 Pd1 130.1(8) . . ?
C5 N1 Pd1 110.9(7) . . ?
N3 N2 C5 109.8(8) . . ?
N2 N3 C6 121.1(8) . . ?
N2 N3 Pd1 122.1(6) . . ?
C6 N3 Pd1 116.7(6) . . ?
C11 N4 C12 121.6(7) . . ?
C11 N4 Pd1 113.4(6) . . ?
C12 N4 Pd1 124.4(6) . . ?
C12 N5 C16 118.4(9) . . ?
C12 N5 Pd2 118.5(7) . . ?
C16 N5 Pd2 122.9(8) . . ?
N1 C1 C2 122.3(11) . . ?
C3 C2 C1 119.3(11) . . ?
C2 C3 C4 119.4(11) . . ?
C5 C4 C3 117.4(11) . . ?
N1 C5 C4 122.7(9) . . ?
N1 C5 N2 118.5(9) . . ?
C4 C5 N2 118.7(11) . . ?
C7 C6 N3 125.3(8) . . ?
C7 C6 C11 123.4(9) . . ?
N3 C6 C11 111.4(8) . . ?
C6 C7 C8 119.2(9) . . ?
C7 C8 C9 120.5(9) . . ?
C10 C9 C8 120.8(9) . . ?
C9 C10 C11 120.3(8) . . ?
N4 C11 C10 127.3(8) . . ?
N4 C11 C6 116.8(8) . . ?
C10 C11 C6 115.8(9) . . ?
N5 C12 C13 119.7(9) . . ?
N5 C12 N4 115.2(9) . . ?
C13 C12 N4 124.7(9) . . ?
C14 C13 C12 122.0(10) . . ?
C13 C14 C15 118.3(11) . . ?
C14 C15 C16 119.0(11) . . ?
N5 C16 C15 122.5(10) . . ?
N8 Pd2 N9 82.9(4) . . ?
N8 Pd2 N6 78.8(3) . . ?
N9 Pd2 N6 161.7(4) . . ?
N8 Pd2 N5 177.6(3) . . ?
N9 Pd2 N5 98.7(3) . . ?
N6 Pd2 N5 99.6(3) . . ?
C17 N6 C21 116.6(8) . . ?
C17 N6 Pd2 132.1(7) . . ?
C21 N6 Pd2 111.2(7) . . ?
N8 N7 C21 111.7(8) . . ?
N7 N8 C22 123.7(9) . . ?
N7 N8 Pd2 121.1(6) . . ?
C22 N8 Pd2 115.2(7) . . ?
C27 N9 C28 122.0(9) . . ?
C27 N9 Pd2 111.3(7) . . ?
C28 N9 Pd2 125.0(7) . . ?
C32 N10 C28 118.9(10) . . ?
C32 N10 Pd1 122.6(8) . . ?
C28 N10 Pd1 118.3(8) . . ?
N6 C17 C18 121.5(9) . . ?
C19 C18 C17 120.8(10) . . ?
C18 C19 C20 118.5(10) . . ?
C21 C20 C19 119.7(11) . . ?
C20 C21 N6 122.9(9) . . ?
C20 C21 N7 120.1(11) . . ?
N6 C21 N7 117.0(10) . . ?
N8 C22 C23 123.9(11) . . ?
N8 C22 C27 112.2(10) . . ?
C23 C22 C27 123.9(10) . . ?
C24 C23 C22 118.3(10) . . ?
C23 C24 C25 119.9(11) . . ?
C26 C25 C24 123.1(11) . . ?
C25 C26 C27 119.6(10) . . ?
N9 C27 C22 118.0(10) . . ?
N9 C27 C26 126.8(10) . . ?
C22 C27 C26 115.0(10) . . ?
N10 C28 C29 120.1(11) . . ?
N10 C28 N9 115.0(10) . . ?
C29 C28 N9 124.6(12) . . ?
C30 C29 C28 118.8(12) . . ?
C31 C30 C29 118.6(13) . . ?
C30 C31 C32 118.7(13) . . ?
N10 C32 C31 124.8(11) . . ?
O1 Cl1 O4 110.6(6) . . ?
O1 Cl1 O2 111.6(7) . . ?
O4 Cl1 O2 108.4(4) . . ?
O1 Cl1 O3 107.7(6) . . ?
O4 Cl1 O3 110.1(5) . . ?
O2 Cl1 O3 108.4(5) . . ?
O5 Cl2 O8 112.3(9) . . ?
O5 Cl2 O6 104.5(9) . . ?
O8 Cl2 O6 110.8(8) . . ?
O5 Cl2 O7 109.6(9) . . ?
O8 Cl2 O7 109.4(7) . . ?
O6 Cl2 O7 110.1(7) . . ?

loop_
_geom_bond_atom_site_label_1
_geom_bond_atom_site_label_2
_geom_bond_distance
_geom_bond_site_symmetry_2
_geom_bond_publ_flag
Pd1 N3 1.916(6) . ?
Pd1 N4 1.967(6) . ?
Pd1 N1 1.992(7) . ?
Pd1 N10 2.012(7) . ?
N1 C1 1.304(10) . ?
N1 C5 1.363(10) . ?
N2 N3 1.277(7) . ?
N2 C5 1.390(9) . ?
N3 C6 1.379(8) . ?
N4 C11 1.343(9) . ?
N4 C12 1.370(10) . ?
N5 C12 1.350(9) . ?
N5 C16 1.365(10) . ?
N5 Pd2 2.044(7) . ?
C1 C2 1.368(11) . ?
C2 C3 1.373(12) . ?
C3 C4 1.398(11) . ?
C4 C5 1.358(10) . ?
C6 C7 1.353(9) . ?
C6 C11 1.427(10) . ?
C7 C8 1.356(9) . ?
C8 C9 1.412(10) . ?
C9 C10 1.356(10) . ?
C10 C11 1.424(9) . ?
C12 C13 1.382(10) . ?
C13 C14 1.368(11) . ?
C14 C15 1.365(12) . ?
C15 C16 1.382(11) . ?
Pd2 N8 1.919(7) . ?
Pd2 N9 1.999(7) . ?
Pd2 N6 2.024(7) . ?
N6 C17 1.341(8) . ?
N6 C21 1.364(10) . ?
N7 N8 1.288(8) . ?
N7 C21 1.410(9) . ?
N8 C22 1.396(9) . ?
N9 C27 1.344(10) . ?
N9 C28 1.366(11) . ?
N10 C32 1.293(11) . ?
N10 C28 1.337(10) . ?
C17 C18 1.385(10) . ?
C18 C19 1.357(11) . ?
C19 C20 1.351(10) . ?
C20 C21 1.372(11) . ?
C22 C23 1.406(11) . ?
C22 C27 1.435(11) . ?
C23 C24 1.369(11) . ?
C24 C25 1.402(13) . ?
C25 C26 1.374(11) . ?
C26 C27 1.447(11) . ?
C28 C29 1.395(12) . ?
C29 C30 1.400(14) . ?
C30 C31 1.340(13) . ?
C31 C32 1.358(12) . ?
Cl1 O1 1.307(8) . ?
Cl1 O4 1.379(6) . ?
Cl1 O2 1.382(7) . ?
Cl1 O3 1.408(7) . ?
Cl2 O5 1.232(9) . ?
Cl2 O8 1.289(8) . ?
Cl2 O6 1.292(9) . ?
Cl2 O7 1.392(9) . ?
